data_4025270
loop_
_publ_author_name
'Yi Jiang'
'Jing Cao'
'Jian-Min Zhao'
'Jun-Feng Xiang'
'Chuan-Feng Chen'

_publ_section_title
;
 Synthesis of a Triptycene-Derived Bisparaphenylene-34-crown-10 and Its
 Complexation with Both Paraquat and Cyclobis(paraquat-p-phenylene)
;
_journal_name_full 'Journal of Organic Chemistry'
_journal_page_first 1767
_journal_page_last 1770
_journal_paper_doi 10.1021/jo902571n
_journal_volume 75
_journal_year 2010
_chemical_formula_sum 'C70 H72 Cl6 F12 N2 O10 P2'
_chemical_formula_weight 1603.94
_chemical_name_systematic
; 
 ? 
;
_space_group_IT_number 14
_symmetry_cell_setting monoclinic
_symmetry_space_group_name_Hall '-P 2ybc'
_symmetry_space_group_name_H-M 'P 1 21/c 1'
_atom_sites_solution_hydrogens geom
_atom_sites_solution_primary direct
_atom_sites_solution_secondary difmap
_audit_creation_method SHELXL-97
_cell_angle_alpha 90.00
_cell_angle_beta 107.47(3)
_cell_angle_gamma 90.00
_cell_formula_units_Z 2
_cell_length_a 10.497(2)
_cell_length_b 18.213(4)
_cell_length_c 21.191(6)
_cell_measurement_reflns_used 10687
_cell_measurement_temperature 113(2)
_cell_measurement_theta_max 27.9
_cell_measurement_theta_min 2.0
_cell_volume 3864.5(17)
_computing_cell_refinement CrystalClear
_computing_data_collection 'CrystalClear(Rigaku/MSC Inc., 2005)'
_computing_data_reduction CrystalClear
_computing_molecular_graphics 'Bruker SHELXTL'
_computing_publication_material 'Bruker SHELXTL'
_computing_structure_refinement 'SHELXL-97 (Sheldrick, 1997)'
_computing_structure_solution 'SHELXS-97 (Sheldrick, 1990)'
_diffrn_ambient_temperature 113(2)
_diffrn_detector_area_resol_mean 7.31
_diffrn_measured_fraction_theta_full 0.998
_diffrn_measured_fraction_theta_max 0.998
_diffrn_measurement_device_type 'Rigaku Saturn CCD area detector'
_diffrn_measurement_method '\w and \f scans'
_diffrn_radiation_monochromator confocal
_diffrn_radiation_source 'rotating anode'
_diffrn_radiation_type MoK\a
_diffrn_radiation_wavelength 0.71073
_diffrn_reflns_av_R_equivalents 0.0485
_diffrn_reflns_av_sigmaI/netI 0.0407
_diffrn_reflns_limit_h_max 12
_diffrn_reflns_limit_h_min -12
_diffrn_reflns_limit_k_max 21
_diffrn_reflns_limit_k_min -19
_diffrn_reflns_limit_l_max 25
_diffrn_reflns_limit_l_min -24
_diffrn_reflns_number 30812
_diffrn_reflns_theta_full 25.02
_diffrn_reflns_theta_max 25.02
_diffrn_reflns_theta_min 2.01
_diffrn_standards_decay_% 0
_diffrn_standards_interval_count 0
_diffrn_standards_interval_time 0
_diffrn_standards_number 0
_exptl_absorpt_coefficient_mu 0.348
_exptl_absorpt_correction_T_max 0.9727
_exptl_absorpt_correction_T_min 0.9400
_exptl_absorpt_correction_type multi-scan
_exptl_absorpt_process_details CrystalClear
_exptl_crystal_density_diffrn 1.378
_exptl_crystal_density_method 'not measured'
_exptl_crystal_F_000 1652
_exptl_crystal_size_max 0.18
_exptl_crystal_size_mid 0.16
_exptl_crystal_size_min 0.08
_platon_squeeze_details
;
;
_refine_diff_density_max 0.856
_refine_diff_density_min -0.685
_refine_diff_density_rms 0.108
_refine_ls_extinction_coef 0.0199(19)
_refine_ls_extinction_expression Fc^*^=kFc[1+0.001xFc^2^\l^3^/sin(2\q)]^-1/4^
_refine_ls_extinction_method SHELXL
_refine_ls_goodness_of_fit_ref 1.105
_refine_ls_hydrogen_treatment constr
_refine_ls_matrix_type full
_refine_ls_number_parameters 500
_refine_ls_number_reflns 6810
_refine_ls_number_restraints 69
_refine_ls_restrained_S_all 1.113
_refine_ls_R_factor_all 0.1457
_refine_ls_R_factor_gt 0.1358
_refine_ls_shift/su_max 0.001
_refine_ls_shift/su_mean 0.000
_refine_ls_structure_factor_coef Fsqd
_refine_ls_weighting_details 'calc w=1/[\s^2^(Fo^2^)+(0.0819P)^2^+35.1555P] where P=(Fo^2^+2Fc^2^)/3'
_refine_ls_weighting_scheme calc
_refine_ls_wR_factor_gt 0.3211
_refine_ls_wR_factor_ref 0.3261
_reflns_number_gt 5854
_reflns_number_total 6810
_reflns_threshold_expression >2sigma(I)
_cod_data_source_file jo902571n_si_002.cif
_cod_data_source_block r90409g
_cod_depositor_comments
;
The following automatic conversions were performed:

'_symmetry_cell_setting' value 'Monoclinic' changed to 'monoclinic'
according to the built-in table from CIF Core dictionary named
'cif_core.dic' version 2.4.1 from 2010-06-29.

Automatic conversion script
Id: cif_fix_values 1646 2011-03-28 12:23:43Z adriana 
;
_cod_original_cell_volume 3864.5(16)
_cod_database_code 4025270

loop_
_symmetry_equiv_pos_as_xyz
'x, y, z'
'-x, y+1/2, -z+1/2'
'-x, -y, -z'
'x, -y-1/2, z-1/2'

loop_
_atom_site_label
_atom_site_type_symbol
_atom_site_fract_x
_atom_site_fract_y
_atom_site_fract_z
_atom_site_U_iso_or_equiv
_atom_site_adp_type
_atom_site_occupancy
_atom_site_symmetry_multiplicity
_atom_site_calc_flag
_atom_site_refinement_flags
_atom_site_disorder_assembly
_atom_site_disorder_group
O1 O 0.7687(6) 0.2326(3) -0.0075(2) 0.0445(13) Uani 1 1 d . . .
O2 O 0.5964(7) 0.3568(4) -0.0406(3) 0.069(2) Uani 1 1 d . . .
O3 O 0.3121(8) 0.3317(4) -0.1018(3) 0.083(2) Uani 1 1 d . . .
O4 O 0.1607(6) 0.2147(3) -0.0739(3) 0.0485(14) Uani 1 1 d . . .
O5 O 0.8623(5) -0.0625(3) 0.0537(2) 0.0368(11) Uani 1 1 d . . .
N1 N 0.4691(7) 0.1864(4) 0.0357(3) 0.0519(18) Uani 1 1 d . . .
C1 C 0.7921(7) 0.1589(4) 0.0030(3) 0.0352(15) Uani 1 1 d . . .
C2 C 0.7633(8) 0.1063(4) -0.0478(3) 0.0407(17) Uani 1 1 d . . .
H2 H 0.7280 0.1214 -0.0926 0.049 Uiso 1 1 calc R . .
C3 C 0.7866(7) 0.0320(4) -0.0326(3) 0.0376(16) Uani 1 1 d . . .
H3 H 0.7665 -0.0033 -0.0671 0.045 Uiso 1 1 calc R . .
C4 C 0.8388(7) 0.0095(4) 0.0327(3) 0.0339(15) Uani 1 1 d . . .
C5 C 0.8713(7) 0.0618(4) 0.0822(3) 0.0352(16) Uani 1 1 d . . .
C6 C 0.8489(7) 0.1365(4) 0.0674(3) 0.0357(16) Uani 1 1 d . . .
C7 C 0.9060(8) 0.1871(4) 0.1277(3) 0.0384(17) Uani 1 1 d . . .
H7 H 0.8932 0.2406 0.1169 0.046 Uiso 1 1 calc R . .
C8 C 1.0517(8) 0.1646(4) 0.1556(3) 0.0382(17) Uani 1 1 d . . .
C9 C 1.1617(8) 0.2102(4) 0.1644(4) 0.0439(18) Uani 1 1 d . . .
H9 H 1.1503 0.2613 0.1552 0.053 Uiso 1 1 calc R . .
C10 C 1.2896(9) 0.1794(5) 0.1873(4) 0.053(2) Uani 1 1 d . . .
H10 H 1.3653 0.2106 0.1946 0.063 Uiso 1 1 calc R . .
C11 C 1.3092(8) 0.1051(5) 0.1995(4) 0.0463(19) Uani 1 1 d . . .
H11 H 1.3969 0.0852 0.2126 0.056 Uiso 1 1 calc R . .
C12 C 1.1978(7) 0.0589(4) 0.1923(3) 0.0384(16) Uani 1 1 d . . .
H12 H 1.2097 0.0080 0.2021 0.046 Uiso 1 1 calc R . .
C13 C 1.0706(7) 0.0889(4) 0.1708(3) 0.0344(16) Uani 1 1 d . . .
C14 C 0.9374(6) 0.0477(4) 0.1557(3) 0.0286(14) Uani 1 1 d . . .
H14 H 0.9491 -0.0058 0.1666 0.034 Uiso 1 1 calc R . .
C15 C 0.8540(7) 0.0867(4) 0.1926(3) 0.0323(15) Uani 1 1 d . . .
C16 C 0.7887(7) 0.0536(4) 0.2339(3) 0.0350(16) Uani 1 1 d . . .
H16 H 0.7968 0.0024 0.2424 0.042 Uiso 1 1 calc R . .
C17 C 0.7116(8) 0.0973(4) 0.2624(3) 0.0412(17) Uani 1 1 d . . .
H17 H 0.6664 0.0752 0.2902 0.049 Uiso 1 1 calc R . .
C18 C 0.6995(8) 0.1729(4) 0.2509(3) 0.0436(18) Uani 1 1 d . . .
H18 H 0.6487 0.2020 0.2718 0.052 Uiso 1 1 calc R . .
C19 C 0.7629(8) 0.2054(4) 0.2084(3) 0.0401(17) Uani 1 1 d . . .
H19 H 0.7540 0.2566 0.1995 0.048 Uiso 1 1 calc R . .
C20 C 0.8398(7) 0.1614(4) 0.1791(3) 0.0351(16) Uani 1 1 d . . .
C21 C 0.7171(9) 0.2591(5) -0.0729(4) 0.050(2) Uani 1 1 d . . .
H21A H 0.6303 0.2353 -0.0951 0.060 Uiso 1 1 calc R . .
H21B H 0.7795 0.2476 -0.0985 0.060 Uiso 1 1 calc R . .
C22 C 0.6992(12) 0.3404(5) -0.0700(5) 0.071(3) Uani 1 1 d . . .
H22A H 0.7841 0.3632 -0.0437 0.085 Uiso 1 1 calc R . .
H22B H 0.6750 0.3611 -0.1153 0.085 Uiso 1 1 calc R . .
C23 C 0.5007(11) 0.4095(5) -0.0737(5) 0.069(3) Uani 1 1 d . . .
H23A H 0.5456 0.4491 -0.0910 0.083 Uiso 1 1 calc R . .
H23B H 0.4594 0.4317 -0.0419 0.083 Uiso 1 1 calc R . .
C24 C 0.3965(14) 0.3764(6) -0.1284(5) 0.088(4) Uani 1 1 d . . .
H24A H 0.3429 0.4153 -0.1569 0.105 Uiso 1 1 calc R . .
H24B H 0.4378 0.3459 -0.1557 0.105 Uiso 1 1 calc R . .
C25 C 0.2039(13) 0.2993(6) -0.1518(5) 0.083(4) Uani 1 1 d . . .
H25A H 0.2370 0.2583 -0.1733 0.100 Uiso 1 1 calc R . .
H25B H 0.1621 0.3362 -0.1860 0.100 Uiso 1 1 calc R . .
C26 C 0.1039(11) 0.2715(5) -0.1201(4) 0.066(3) Uani 1 1 d . . .
H26A H 0.0743 0.3124 -0.0970 0.079 Uiso 1 1 calc R . .
H26B H 0.0248 0.2523 -0.1545 0.079 Uiso 1 1 calc R . .
C27 C 0.0677(9) 0.1844(4) -0.0446(4) 0.050(2) Uani 1 1 d . . .
H27A H -0.0158 0.1715 -0.0795 0.060 Uiso 1 1 calc R . .
H27B H 0.0458 0.2210 -0.0149 0.060 Uiso 1 1 calc R . .
C28 C 0.8732(8) -0.1164(4) 0.0056(4) 0.0406(17) Uani 1 1 d . . .
H28A H 0.9319 -0.0982 -0.0198 0.049 Uiso 1 1 calc R . .
H28B H 0.7842 -0.1274 -0.0256 0.049 Uiso 1 1 calc R . .
C29 C 0.4508(10) 0.2653(5) 0.0501(4) 0.062(2) Uani 1 1 d . . .
H29A H 0.3621 0.2818 0.0233 0.094 Uiso 1 1 calc R . .
H29B H 0.5193 0.2950 0.0392 0.094 Uiso 1 1 calc R . .
H29C H 0.4590 0.2711 0.0971 0.094 Uiso 1 1 calc R . .
C30 C 0.4418(9) 0.1650(5) -0.0280(4) 0.054(2) Uani 1 1 d . . .
H30A H 0.4127 0.1998 -0.0627 0.064 Uiso 1 1 calc R . .
C31 C 0.4565(9) 0.0925(5) -0.0423(4) 0.053(2) Uani 1 1 d . . .
H31A H 0.4412 0.0781 -0.0871 0.063 Uiso 1 1 calc R . .
C32 C 0.4931(7) 0.0400(5) 0.0072(4) 0.0448(19) Uani 1 1 d . . .
C33 C 0.5199(8) 0.0649(5) 0.0728(4) 0.050(2) Uani 1 1 d . . .
H33A H 0.5473 0.0312 0.1086 0.060 Uiso 1 1 calc R . .
C34 C 0.5063(9) 0.1372(5) 0.0847(4) 0.054(2) Uani 1 1 d . . .
H34A H 0.5238 0.1534 0.1291 0.064 Uiso 1 1 calc R . .
P1 P 0.4977(3) 0.38762(12) 0.25335(10) 0.0501(6) Uani 1 1 d . . .
F1 F 0.4819(6) 0.3221(3) 0.3004(3) 0.0704(16) Uani 1 1 d . . .
F2 F 0.6571(6) 0.3797(3) 0.2812(3) 0.0702(15) Uani 1 1 d . . .
F3 F 0.5021(7) 0.4451(3) 0.3112(2) 0.0739(17) Uani 1 1 d . . .
F4 F 0.5103(6) 0.4533(3) 0.2064(2) 0.0682(16) Uani 1 1 d . . .
F5 F 0.3403(6) 0.3946(3) 0.2264(3) 0.0778(17) Uani 1 1 d . . .
F6 F 0.4956(6) 0.3300(3) 0.1959(2) 0.0681(15) Uani 1 1 d . . .
Cl1 Cl 0.8906(6) 0.5198(2) 0.1504(3) 0.110(2) Uani 0.626(6) 1 d PDU A 1
Cl2 Cl 0.9649(5) 0.3798(3) 0.2126(2) 0.0726(14) Uani 0.626(6) 1 d PDU A 1
Cl3 Cl 0.7392(4) 0.3918(2) 0.0950(2) 0.0736(14) Uani 0.626(6) 1 d PDU A 1
C35 C 0.8346(11) 0.4344(5) 0.1671(5) 0.071(4) Uani 0.626(6) 1 d PDU A 1
H35 H 0.7745 0.4430 0.1952 0.085 Uiso 0.626(6) 1 calc PR A 1
Cl1' Cl 0.8741(11) 0.5034(5) 0.0867(6) 0.119(4) Uani 0.374(6) 1 d PDU A 2
Cl2' Cl 0.9919(9) 0.3893(6) 0.1790(7) 0.131(5) Uani 0.374(6) 1 d PDU A 2
Cl3' Cl 0.7088(7) 0.4138(4) 0.1416(3) 0.068(2) Uani 0.374(6) 1 d PDU A 2
C35' C 0.8531(11) 0.4187(8) 0.1186(8) 0.068(7) Uani 0.374(6) 1 d PDU A 2
H35' H 0.8405 0.3832 0.0812 0.082 Uiso 0.374(6) 1 calc PR A 2

loop_
_atom_site_aniso_label
_atom_site_aniso_U_11
_atom_site_aniso_U_22
_atom_site_aniso_U_33
_atom_site_aniso_U_23
_atom_site_aniso_U_13
_atom_site_aniso_U_12
O1 0.061(3) 0.041(3) 0.028(2) 0.004(2) 0.008(2) 0.006(3)
O2 0.097(5) 0.070(4) 0.051(4) 0.015(3) 0.038(4) 0.032(4)
O3 0.117(6) 0.076(5) 0.046(4) 0.021(3) 0.010(4) -0.032(4)
O4 0.057(3) 0.045(3) 0.046(3) 0.004(2) 0.020(3) -0.004(3)
O5 0.045(3) 0.032(3) 0.036(3) -0.005(2) 0.015(2) 0.000(2)
N1 0.057(4) 0.061(4) 0.038(4) 0.003(3) 0.014(3) -0.018(3)
C1 0.039(4) 0.037(4) 0.030(3) 0.000(3) 0.009(3) 0.004(3)
C2 0.047(4) 0.046(4) 0.026(3) -0.003(3) 0.007(3) 0.003(3)
C3 0.044(4) 0.037(4) 0.031(4) -0.007(3) 0.011(3) -0.003(3)
C4 0.032(4) 0.036(4) 0.035(4) -0.007(3) 0.011(3) -0.004(3)
C5 0.040(4) 0.039(4) 0.027(3) -0.005(3) 0.009(3) -0.004(3)
C6 0.043(4) 0.036(4) 0.032(4) -0.004(3) 0.017(3) -0.003(3)
C7 0.050(4) 0.032(4) 0.031(4) 0.002(3) 0.009(3) -0.002(3)
C8 0.056(5) 0.032(4) 0.029(3) -0.005(3) 0.016(3) -0.007(3)
C9 0.053(5) 0.043(4) 0.038(4) -0.007(3) 0.017(3) -0.019(4)
C10 0.051(5) 0.061(6) 0.049(5) -0.011(4) 0.020(4) -0.018(4)
C11 0.040(4) 0.062(5) 0.038(4) -0.010(4) 0.013(3) -0.012(4)
C12 0.043(4) 0.041(4) 0.035(4) -0.006(3) 0.016(3) -0.003(3)
C13 0.034(4) 0.044(4) 0.027(3) -0.007(3) 0.011(3) -0.010(3)
C14 0.026(3) 0.029(3) 0.027(3) -0.004(3) 0.002(3) -0.006(3)
C15 0.036(4) 0.034(4) 0.024(3) -0.005(3) 0.006(3) -0.002(3)
C16 0.043(4) 0.040(4) 0.021(3) -0.002(3) 0.009(3) -0.002(3)
C17 0.050(4) 0.048(4) 0.026(3) 0.004(3) 0.013(3) 0.008(4)
C18 0.059(5) 0.043(4) 0.031(4) -0.006(3) 0.016(3) 0.008(4)
C19 0.055(5) 0.036(4) 0.024(3) -0.003(3) 0.005(3) 0.002(3)
C20 0.046(4) 0.033(4) 0.027(3) -0.004(3) 0.013(3) -0.005(3)
C21 0.061(5) 0.060(5) 0.032(4) 0.015(4) 0.019(4) 0.021(4)
C22 0.123(9) 0.054(5) 0.059(6) 0.028(4) 0.064(6) 0.034(6)
C23 0.097(8) 0.040(5) 0.073(6) 0.010(4) 0.030(6) 0.009(5)
C24 0.126(11) 0.071(7) 0.057(6) 0.031(5) 0.015(6) -0.016(7)
C25 0.115(10) 0.074(7) 0.047(5) 0.016(5) 0.003(6) -0.025(7)
C26 0.082(7) 0.054(5) 0.048(5) 0.013(4) 0.000(5) -0.009(5)
C27 0.059(5) 0.043(4) 0.051(5) -0.009(4) 0.019(4) 0.007(4)
C28 0.048(4) 0.038(4) 0.040(4) -0.005(3) 0.018(3) -0.002(3)
C29 0.079(7) 0.060(6) 0.047(5) 0.001(4) 0.017(5) -0.017(5)
C30 0.060(5) 0.070(6) 0.036(4) 0.008(4) 0.022(4) -0.004(4)
C31 0.058(5) 0.067(6) 0.037(4) 0.008(4) 0.019(4) 0.003(4)
C32 0.026(3) 0.070(5) 0.041(4) 0.007(4) 0.015(3) -0.004(4)
C33 0.047(5) 0.069(6) 0.033(4) 0.010(4) 0.010(3) -0.020(4)
C34 0.054(5) 0.073(6) 0.030(4) 0.003(4) 0.007(3) -0.029(4)
P1 0.0753(15) 0.0396(11) 0.0331(10) -0.0057(9) 0.0129(10) 0.0102(10)
F1 0.106(5) 0.048(3) 0.065(3) 0.010(2) 0.038(3) 0.005(3)
F2 0.077(4) 0.067(3) 0.055(3) -0.001(3) 0.002(3) 0.008(3)
F3 0.122(5) 0.056(3) 0.040(3) -0.016(2) 0.018(3) 0.013(3)
F4 0.111(5) 0.050(3) 0.038(3) 0.004(2) 0.015(3) 0.010(3)
F5 0.066(4) 0.091(4) 0.071(4) -0.007(3) 0.013(3) 0.022(3)
F6 0.097(4) 0.053(3) 0.056(3) -0.025(2) 0.025(3) -0.006(3)
Cl1 0.113(4) 0.063(3) 0.123(5) -0.004(3) -0.012(3) -0.017(3)
Cl2 0.071(3) 0.052(2) 0.082(3) -0.010(2) 0.002(2) -0.0043(19)
Cl3 0.074(3) 0.082(3) 0.067(3) -0.014(2) 0.024(2) -0.009(2)
C35 0.071(8) 0.070(8) 0.067(8) -0.004(6) 0.014(6) -0.018(7)
Cl1' 0.145(8) 0.091(6) 0.142(8) 0.010(5) 0.075(6) 0.002(5)
Cl2' 0.113(7) 0.101(7) 0.159(9) -0.027(7) 0.007(6) -0.007(6)
Cl3' 0.080(4) 0.059(4) 0.069(4) -0.003(3) 0.030(3) -0.003(3)
C35' 0.068(11) 0.068(10) 0.067(10) -0.012(8) 0.020(8) -0.005(8)

loop_
_atom_type_symbol
_atom_type_description
_atom_type_scat_dispersion_real
_atom_type_scat_dispersion_imag
_atom_type_scat_source
C C 0.0033 0.0016 'International Tables Vol C Tables 4.2.6.8 and 6.1.1.4'
H H 0.0000 0.0000 'International Tables Vol C Tables 4.2.6.8 and 6.1.1.4'
N N 0.0061 0.0033 'International Tables Vol C Tables 4.2.6.8 and 6.1.1.4'
O O 0.0106 0.0060 'International Tables Vol C Tables 4.2.6.8 and 6.1.1.4'
Cl Cl 0.1484 0.1585 'International Tables Vol C Tables 4.2.6.8 and 6.1.1.4'
F F 0.0171 0.0103 'International Tables Vol C Tables 4.2.6.8 and 6.1.1.4'
P P 0.1023 0.0942 'International Tables Vol C Tables 4.2.6.8 and 6.1.1.4'

loop_
_geom_angle_atom_site_label_1
_geom_angle_atom_site_label_2
_geom_angle_atom_site_label_3
_geom_angle
_geom_angle_site_symmetry_1
_geom_angle_site_symmetry_3
_geom_angle_publ_flag
C1 O1 C21 119.4(6) . . ?
C23 O2 C22 116.3(7) . . ?
C25 O3 C24 112.9(7) . . ?
C27 O4 C26 112.4(7) . . ?
C4 O5 C28 117.5(5) . . ?
C34 N1 C30 120.4(8) . . ?
C34 N1 C29 120.8(7) . . ?
C30 N1 C29 118.8(7) . . ?
O1 C1 C6 117.0(6) . . ?
O1 C1 C2 123.8(6) . . ?
C6 C1 C2 119.1(7) . . ?
C3 C2 C1 120.1(6) . . ?
C3 C2 H2 119.9 . . ?
C1 C2 H2 119.9 . . ?
C4 C3 C2 120.4(6) . . ?
C4 C3 H3 119.8 . . ?
C2 C3 H3 119.8 . . ?
O5 C4 C5 115.5(6) . . ?
O5 C4 C3 125.5(6) . . ?
C5 C4 C3 119.0(7) . . ?
C4 C5 C6 120.8(6) . . ?
C4 C5 C14 126.2(6) . . ?
C6 C5 C14 112.9(6) . . ?
C1 C6 C5 120.3(6) . . ?
C1 C6 C7 126.0(6) . . ?
C5 C6 C7 113.4(6) . . ?
C8 C7 C20 105.0(6) . . ?
C8 C7 C6 104.8(6) . . ?
C20 C7 C6 105.1(6) . . ?
C8 C7 H7 113.7 . . ?
C20 C7 H7 113.7 . . ?
C6 C7 H7 113.7 . . ?
C9 C8 C13 119.9(7) . . ?
C9 C8 C7 126.0(7) . . ?
C13 C8 C7 114.0(6) . . ?
C8 C9 C10 118.6(8) . . ?
C8 C9 H9 120.7 . . ?
C10 C9 H9 120.7 . . ?
C11 C10 C9 122.0(8) . . ?
C11 C10 H10 119.0 . . ?
C9 C10 H10 119.0 . . ?
C10 C11 C12 119.5(8) . . ?
C10 C11 H11 120.3 . . ?
C12 C11 H11 120.3 . . ?
C13 C12 C11 119.0(7) . . ?
C13 C12 H12 120.5 . . ?
C11 C12 H12 120.5 . . ?
C12 C13 C8 120.9(7) . . ?
C12 C13 C14 127.1(7) . . ?
C8 C13 C14 111.9(6) . . ?
C15 C14 C5 106.9(5) . . ?
C15 C14 C13 107.1(5) . . ?
C5 C14 C13 103.7(5) . . ?
C15 C14 H14 112.8 . . ?
C5 C14 H14 112.8 . . ?
C13 C14 H14 112.8 . . ?
C20 C15 C16 120.5(6) . . ?
C20 C15 C14 113.4(6) . . ?
C16 C15 C14 126.0(6) . . ?
C17 C16 C15 118.8(7) . . ?
C17 C16 H16 120.6 . . ?
C15 C16 H16 120.6 . . ?
C16 C17 C18 121.4(7) . . ?
C16 C17 H17 119.3 . . ?
C18 C17 H17 119.3 . . ?
C17 C18 C19 119.5(7) . . ?
C17 C18 H18 120.3 . . ?
C19 C18 H18 120.3 . . ?
C18 C19 C20 119.3(7) . . ?
C18 C19 H19 120.4 . . ?
C20 C19 H19 120.4 . . ?
C15 C20 C19 120.5(6) . . ?
C15 C20 C7 113.8(6) . . ?
C19 C20 C7 125.7(6) . . ?
O1 C21 C22 108.3(7) . . ?
O1 C21 H21A 110.0 . . ?
C22 C21 H21A 110.0 . . ?
O1 C21 H21B 110.0 . . ?
C22 C21 H21B 110.0 . . ?
H21A C21 H21B 108.4 . . ?
O2 C22 C21 110.2(8) . . ?
O2 C22 H22A 109.6 . . ?
C21 C22 H22A 109.6 . . ?
O2 C22 H22B 109.6 . . ?
C21 C22 H22B 109.6 . . ?
H22A C22 H22B 108.1 . . ?
O2 C23 C24 111.3(8) . . ?
O2 C23 H23A 109.4 . . ?
C24 C23 H23A 109.4 . . ?
O2 C23 H23B 109.4 . . ?
C24 C23 H23B 109.4 . . ?
H23A C23 H23B 108.0 . . ?
O3 C24 C23 108.9(8) . . ?
O3 C24 H24A 109.9 . . ?
C23 C24 H24A 109.9 . . ?
O3 C24 H24B 109.9 . . ?
C23 C24 H24B 109.9 . . ?
H24A C24 H24B 108.3 . . ?
O3 C25 C26 108.4(8) . . ?
O3 C25 H25A 110.0 . . ?
C26 C25 H25A 110.0 . . ?
O3 C25 H25B 110.0 . . ?
C26 C25 H25B 110.0 . . ?
H25A C25 H25B 108.4 . . ?
O4 C26 C25 110.4(9) . . ?
O4 C26 H26A 109.6 . . ?
C25 C26 H26A 109.6 . . ?
O4 C26 H26B 109.6 . . ?
C25 C26 H26B 109.6 . . ?
H26A C26 H26B 108.1 . . ?
O4 C27 C28 109.5(7) . 3_655 ?
O4 C27 H27A 109.8 . . ?
C28 C27 H27A 109.8 3_655 . ?
O4 C27 H27B 109.8 . . ?
C28 C27 H27B 109.8 3_655 . ?
H27A C27 H27B 108.2 . . ?
O5 C28 C27 106.1(6) . 3_655 ?
O5 C28 H28A 110.5 . . ?
C27 C28 H28A 110.5 3_655 . ?
O5 C28 H28B 110.5 . . ?
C27 C28 H28B 110.5 3_655 . ?
H28A C28 H28B 108.7 . . ?
N1 C29 H29A 109.5 . . ?
N1 C29 H29B 109.5 . . ?
H29A C29 H29B 109.5 . . ?
N1 C29 H29C 109.5 . . ?
H29A C29 H29C 109.5 . . ?
H29B C29 H29C 109.5 . . ?
N1 C30 C31 119.7(8) . . ?
N1 C30 H30A 120.2 . . ?
C31 C30 H30A 120.2 . . ?
C30 C31 C32 121.3(8) . . ?
C30 C31 H31A 119.3 . . ?
C32 C31 H31A 119.3 . . ?
C31 C32 C33 116.9(8) . . ?
C31 C32 C32 122.5(9) . 3_655 ?
C33 C32 C32 120.5(9) . 3_655 ?
C34 C33 C32 119.6(8) . . ?
C34 C33 H33A 120.2 . . ?
C32 C33 H33A 120.2 . . ?
N1 C34 C33 121.9(8) . . ?
N1 C34 H34A 119.0 . . ?
C33 C34 H34A 119.0 . . ?
F5 P1 F4 89.2(3) . . ?
F5 P1 F1 89.6(4) . . ?
F4 P1 F1 178.8(4) . . ?
F5 P1 F6 90.2(3) . . ?
F4 P1 F6 90.1(3) . . ?
F1 P1 F6 90.3(3) . . ?
F5 P1 F3 90.6(3) . . ?
F4 P1 F3 89.9(3) . . ?
F1 P1 F3 89.7(3) . . ?
F6 P1 F3 179.2(4) . . ?
F5 P1 F2 179.3(4) . . ?
F4 P1 F2 91.4(3) . . ?
F1 P1 F2 89.8(3) . . ?
F6 P1 F2 89.7(3) . . ?
F3 P1 F2 89.4(3) . . ?
Cl2 C35 Cl1 111.6(6) . . ?
Cl2 C35 Cl3 112.5(6) . . ?
Cl1 C35 Cl3 111.2(6) . . ?
Cl2 C35 H35 107.1 . . ?
Cl1 C35 H35 107.1 . . ?
Cl3 C35 H35 107.1 . . ?
Cl2' C35' Cl1' 113.1(8) . . ?
Cl2' C35' Cl3' 113.3(7) . . ?
Cl1' C35' Cl3' 112.5(7) . . ?
Cl2' C35' H35' 105.7 . . ?
Cl1' C35' H35' 105.7 . . ?
Cl3' C35' H35' 105.7 . . ?

loop_
_geom_bond_atom_site_label_1
_geom_bond_atom_site_label_2
_geom_bond_distance
_geom_bond_site_symmetry_2
_geom_bond_publ_flag
O1 C1 1.371(9) . ?
O1 C21 1.414(8) . ?
O2 C23 1.414(11) . ?
O2 C22 1.430(11) . ?
O3 C25 1.427(12) . ?
O3 C24 1.438(13) . ?
O4 C27 1.417(10) . ?
O4 C26 1.425(10) . ?
O5 C4 1.382(8) . ?
O5 C28 1.445(8) . ?
N1 C34 1.339(10) . ?
N1 C30 1.350(10) . ?
N1 C29 1.493(12) . ?
C1 C6 1.376(10) . ?
C1 C2 1.404(10) . ?
C2 C3 1.395(10) . ?
C2 H2 0.9500 . ?
C3 C4 1.389(10) . ?
C3 H3 0.9500 . ?
C4 C5 1.383(9) . ?
C5 C6 1.399(10) . ?
C5 C14 1.524(9) . ?
C6 C7 1.544(9) . ?
C7 C8 1.522(11) . ?
C7 C20 1.531(9) . ?
C7 H7 1.0000 . ?
C8 C9 1.389(10) . ?
C8 C13 1.415(10) . ?
C9 C10 1.401(12) . ?
C9 H9 0.9500 . ?
C10 C11 1.383(12) . ?
C10 H10 0.9500 . ?
C11 C12 1.411(10) . ?
C11 H11 0.9500 . ?
C12 C13 1.386(10) . ?
C12 H12 0.9500 . ?
C13 C14 1.534(9) . ?
C14 C15 1.514(9) . ?
C14 H14 1.0000 . ?
C15 C20 1.388(10) . ?
C15 C16 1.400(9) . ?
C16 C17 1.396(10) . ?
C16 H16 0.9500 . ?
C17 C18 1.396(11) . ?
C17 H17 0.9500 . ?
C18 C19 1.402(11) . ?
C18 H18 0.9500 . ?
C19 C20 1.408(10) . ?
C19 H19 0.9500 . ?
C21 C22 1.496(12) . ?
C21 H21A 0.9900 . ?
C21 H21B 0.9900 . ?
C22 H22A 0.9900 . ?
C22 H22B 0.9900 . ?
C23 C24 1.465(15) . ?
C23 H23A 0.9900 . ?
C23 H23B 0.9900 . ?
C24 H24A 0.9900 . ?
C24 H24B 0.9900 . ?
C25 C26 1.494(15) . ?
C25 H25A 0.9900 . ?
C25 H25B 0.9900 . ?
C26 H26A 0.9900 . ?
C26 H26B 0.9900 . ?
C27 C28 1.515(11) 3_655 ?
C27 H27A 0.9900 . ?
C27 H27B 0.9900 . ?
C28 C27 1.515(11) 3_655 ?
C28 H28A 0.9900 . ?
C28 H28B 0.9900 . ?
C29 H29A 0.9800 . ?
C29 H29B 0.9800 . ?
C29 H29C 0.9800 . ?
C30 C31 1.373(13) . ?
C30 H30A 0.9500 . ?
C31 C32 1.386(11) . ?
C31 H31A 0.9500 . ?
C32 C33 1.409(11) . ?
C32 C32 1.504(17) 3_655 ?
C33 C34 1.357(13) . ?
C33 H33A 0.9500 . ?
C34 H34A 0.9500 . ?
P1 F5 1.583(6) . ?
P1 F4 1.587(5) . ?
P1 F1 1.596(5) . ?
P1 F6 1.603(5) . ?
P1 F3 1.603(5) . ?
P1 F2 1.604(6) . ?
Cl1 C35 1.736(9) . ?
Cl2 C35 1.732(9) . ?
Cl3 C35 1.739(9) . ?
C35 H35 1.0000 . ?
Cl1' C35' 1.724(10) . ?
Cl2' C35' 1.711(10) . ?
Cl3' C35' 1.727(10) . ?
C35' H35' 1.0000 . ?

loop_
_geom_torsion_atom_site_label_1
_geom_torsion_atom_site_label_2
_geom_torsion_atom_site_label_3
_geom_torsion_atom_site_label_4
_geom_torsion
_geom_torsion_site_symmetry_1
_geom_torsion_site_symmetry_2
_geom_torsion_site_symmetry_3
_geom_torsion_site_symmetry_4
_geom_torsion_publ_flag
C21 O1 C1 C6 176.7(7) . . . . ?
C21 O1 C1 C2 -2.3(11) . . . . ?
O1 C1 C2 C3 -178.1(7) . . . . ?
C6 C1 C2 C3 3.0(11) . . . . ?
C1 C2 C3 C4 -0.3(11) . . . . ?
C28 O5 C4 C5 -159.9(6) . . . . ?
C28 O5 C4 C3 20.1(10) . . . . ?
C2 C3 C4 O5 178.0(7) . . . . ?
C2 C3 C4 C5 -2.0(11) . . . . ?
O5 C4 C5 C6 -178.3(6) . . . . ?
C3 C4 C5 C6 1.6(11) . . . . ?
O5 C4 C5 C14 4.2(10) . . . . ?
C3 C4 C5 C14 -175.9(7) . . . . ?
O1 C1 C6 C5 177.7(7) . . . . ?
C2 C1 C6 C5 -3.3(11) . . . . ?
O1 C1 C6 C7 -8.7(11) . . . . ?
C2 C1 C6 C7 170.3(7) . . . . ?
C4 C5 C6 C1 1.0(11) . . . . ?
C14 C5 C6 C1 178.8(6) . . . . ?
C4 C5 C6 C7 -173.4(6) . . . . ?
C14 C5 C6 C7 4.4(9) . . . . ?
C1 C6 C7 C8 -120.9(8) . . . . ?
C5 C6 C7 C8 53.2(8) . . . . ?
C1 C6 C7 C20 128.7(7) . . . . ?
C5 C6 C7 C20 -57.2(8) . . . . ?
C20 C7 C8 C9 -127.1(7) . . . . ?
C6 C7 C8 C9 122.4(7) . . . . ?
C20 C7 C8 C13 55.2(7) . . . . ?
C6 C7 C8 C13 -55.2(7) . . . . ?
C13 C8 C9 C10 1.2(10) . . . . ?
C7 C8 C9 C10 -176.3(7) . . . . ?
C8 C9 C10 C11 1.7(12) . . . . ?
C9 C10 C11 C12 -3.6(12) . . . . ?
C10 C11 C12 C13 2.4(10) . . . . ?
C11 C12 C13 C8 0.5(10) . . . . ?
C11 C12 C13 C14 175.8(6) . . . . ?
C9 C8 C13 C12 -2.3(10) . . . . ?
C7 C8 C13 C12 175.5(6) . . . . ?
C9 C8 C13 C14 -178.3(6) . . . . ?
C7 C8 C13 C14 -0.5(8) . . . . ?
C4 C5 C14 C15 -129.8(7) . . . . ?
C6 C5 C14 C15 52.5(8) . . . . ?
C4 C5 C14 C13 117.1(8) . . . . ?
C6 C5 C14 C13 -60.6(7) . . . . ?
C12 C13 C14 C15 129.6(7) . . . . ?
C8 C13 C14 C15 -54.7(7) . . . . ?
C12 C13 C14 C5 -117.5(7) . . . . ?
C8 C13 C14 C5 58.2(7) . . . . ?
C5 C14 C15 C20 -56.9(7) . . . . ?
C13 C14 C15 C20 53.8(7) . . . . ?
C5 C14 C15 C16 119.6(7) . . . . ?
C13 C14 C15 C16 -129.7(7) . . . . ?
C20 C15 C16 C17 -1.4(10) . . . . ?
C14 C15 C16 C17 -177.7(6) . . . . ?
C15 C16 C17 C18 -0.5(11) . . . . ?
C16 C17 C18 C19 1.8(11) . . . . ?
C17 C18 C19 C20 -1.2(11) . . . . ?
C16 C15 C20 C19 2.0(10) . . . . ?
C14 C15 C20 C19 178.8(6) . . . . ?
C16 C15 C20 C7 -174.1(6) . . . . ?
C14 C15 C20 C7 2.6(8) . . . . ?
C18 C19 C20 C15 -0.7(11) . . . . ?
C18 C19 C20 C7 175.0(7) . . . . ?
C8 C7 C20 C15 -57.0(7) . . . . ?
C6 C7 C20 C15 53.3(8) . . . . ?
C8 C7 C20 C19 127.1(7) . . . . ?
C6 C7 C20 C19 -122.6(7) . . . . ?
C1 O1 C21 C22 179.0(7) . . . . ?
C23 O2 C22 C21 -133.4(9) . . . . ?
O1 C21 C22 O2 -67.1(11) . . . . ?
C22 O2 C23 C24 82.3(12) . . . . ?
C25 O3 C24 C23 177.6(10) . . . . ?
O2 C23 C24 O3 72.4(12) . . . . ?
C24 O3 C25 C26 -165.0(10) . . . . ?
C27 O4 C26 C25 -177.4(7) . . . . ?
O3 C25 C26 O4 -63.6(11) . . . . ?
C26 O4 C27 C28 170.3(7) . . . 3_655 ?
C4 O5 C28 C27 166.0(6) . . . 3_655 ?
C34 N1 C30 C31 -2.0(13) . . . . ?
C29 N1 C30 C31 -179.2(8) . . . . ?
N1 C30 C31 C32 2.9(13) . . . . ?
C30 C31 C32 C33 -2.6(12) . . . . ?
C30 C31 C32 C32 178.6(9) . . . 3_655 ?
C31 C32 C33 C34 1.4(11) . . . . ?
C32 C32 C33 C34 -179.8(8) 3_655 . . . ?
C30 N1 C34 C33 0.9(13) . . . . ?
C29 N1 C34 C33 178.1(8) . . . . ?
C32 C33 C34 N1 -0.6(13) . . . . ?

loop_
_platon_squeeze_void_nr
_platon_squeeze_void_average_x
_platon_squeeze_void_average_y
_platon_squeeze_void_average_z
_platon_squeeze_void_volume
_platon_squeeze_void_count_electrons
1 0.179 0.085 0.562 73.9 18.3
2 0.179 0.415 0.062 73.7 17.9
3 -0.179 0.585 0.938 73.6 18.2
4 -0.180 0.915 0.438 73.2 17.7
5 0.220 0.116 0.831 10.0 0.6
6 0.220 0.384 0.331 10.0 0.6
7 0.780 0.616 0.669 10.0 0.7
8 0.780 0.884 0.169 10.0 0.8
